data_4116670
loop_
_publ_author_name
'T. M. Barclay'
'A. W. Cordes'
'N. A. George'
'R. C. Haddon'
'M. E. Itkis'
'M. S. Mashuta'
'R. T. Oakley'
'G. W. Patenaude'
'R. W. Reed'
'J. F. Richardson'
'H. Zhang'

_publ_section_title
;
 Redox, Magnetic, and Structural Properties of 1,3,2-Dithiazolyl Radicals.
 A Case Study on the Ternary Heterocycle S3N5C4
;
_journal_name_full 'Journal of the American Chemical Society'
_journal_page_first 352
_journal_page_last 360
_journal_paper_doi 10.1021/ja973338a
_journal_volume 120
_journal_year 1998
_chemical_formula_moiety 'S4 O2 N5 C10 H5 '
_chemical_formula_sum 'C10 H5 N5 O2 S4'
_chemical_formula_weight 355.42
_chemical_name_systematic ?
_space_group_IT_number 2
_symmetry_cell_setting triclinic
_symmetry_space_group_name_Hall '-P 1'
_symmetry_space_group_name_H-M 'P -1'
_cell_angle_alpha 115.066(7)
_cell_angle_beta 94.083(8)
_cell_angle_gamma 108.405(6)
_cell_formula_units_Z 4
_cell_length_a 10.2388(8)
_cell_length_b 11.8299(7)
_cell_length_c 13.1024(12)
_cell_measurement_reflns_used 25
_cell_measurement_temperature 293
_cell_measurement_theta_max 15.00
_cell_measurement_theta_min 14.00
_cell_volume 1324.7(2)
_computing_data_reduction 'NRCVAX DATRD2'
_computing_molecular_graphics NRCVAX
_computing_publication_material 'NRCVAX TABLES Jan 94 Version'
_computing_structure_refinement 'NRCVAX LSTSQ'
_computing_structure_solution 'NRCVAX SOLVER'
_diffrn_ambient_temperature 293
_diffrn_measurement_device 'Nonius CAD-4    '
_diffrn_measurement_method 'Theta/2theta scan b/P/b '
_diffrn_radiation_monochromator graphite
_diffrn_radiation_source 'xray tube'
_diffrn_radiation_type 'Molybdenum K\a'
_diffrn_radiation_wavelength 0.7107
_diffrn_reflns_av_R_equivalents 0.016
_diffrn_reflns_limit_h_max 12
_diffrn_reflns_limit_h_min -12
_diffrn_reflns_limit_k_max 14
_diffrn_reflns_limit_k_min -14
_diffrn_reflns_limit_l_max 0
_diffrn_reflns_limit_l_min -16
_diffrn_reflns_number 5732
_diffrn_reflns_theta_max 26.41
_diffrn_reflns_theta_min 0.00
_diffrn_standards_decay_% 1.5
_diffrn_standards_interval_time 60
_diffrn_standards_number 3
_exptl_absorpt_coefficient_mu 0.70
_exptl_absorpt_correction_T_max 1.0
_exptl_absorpt_correction_T_min 0.92
_exptl_absorpt_correction_type empirical
_exptl_crystal_colour yellow
_exptl_crystal_density_diffrn 1.78
_exptl_crystal_F_000 721.99
_exptl_crystal_size_max 0.28
_exptl_crystal_size_mid 0.42
_exptl_crystal_size_min 0.42
_refine_diff_density_max 0.46
_refine_diff_density_min -0.35
_refine_ls_extinction_coef 0.87(7)
_refine_ls_extinction_method Larson
_refine_ls_goodness_of_fit_obs 1.14
_refine_ls_matrix_type full
_refine_ls_number_parameters 380
_refine_ls_number_reflns 5441
_refine_ls_R_factor_all 0.051
_refine_ls_R_factor_obs 0.050
_refine_ls_shift/esd_max 0.00
_refine_ls_structure_factor_coef F
_refine_ls_weighting_details 'w = 1/(\s^2^(F)+0.0009F^2^)'
_refine_ls_weighting_scheme calc
_refine_ls_wR_factor_all 0.053
_refine_ls_wR_factor_obs 0.052
_reflns_number_observed 5484
_reflns_number_total 5484
_reflns_observed_criterion 'Inet > 0.0\s(Inet)'
_cod_data_source_file ja973338a_3.cif
_cod_data_source_block 16
_cod_depositor_comments
;
The following automatic conversions were performed:

'_refine_ls_weighting_scheme' value '1/(\s^2^(F)+0.0009F^2^)' was
changed to 'calc'. New tag '_refine_ls_weighting_details' was
created. The value of the new tag was set to 'w =
1/(\s^2^(F)+0.0009F^2^)'.

Automatic conversion script
Id: cif_fix_values 3143 2015-03-26 13:38:13Z robertas 
;
_cod_original_formula_sum 'S4 O2 N5 C10 H5 '
_cod_database_code 4116670

loop_
_symmetry_equiv_pos_as_xyz
x,y,z
-x,-y,-z

loop_
_atom_site_aniso_label
_atom_site_aniso_U_11
_atom_site_aniso_U_22
_atom_site_aniso_U_33
_atom_site_aniso_U_12
_atom_site_aniso_U_13
_atom_site_aniso_U_23
_atom_site_aniso_type_symbol
S1 0.0413(3) 0.0307(3) 0.0410(3) 0.0048(3) -0.0049(3) 0.0136(3) S
S2 0.0597(4) 0.0273(3) 0.0520(4) 0.0163(3) -0.0032(3) 0.0125(3) S
S3 0.0447(4) 0.0393(3) 0.0279(3) 0.0075(3) 0.0060(3) 0.0112(3) S
S4 0.0692(5) 0.0445(4) 0.0272(3) 0.0194(3) 0.0073(3) 0.0147(3) S
S5 0.0450(4) 0.0396(3) 0.0311(3) 0.0058(3) 0.0035(3) 0.0165(3) S
S6 0.0426(3) 0.0327(3) 0.0237(3) 0.00690(24) 0.00493(23) 0.01258(23) S
S7 0.0656(4) 0.0319(3) 0.0281(3) 0.0145(3) 0.0012(3) 0.0136(3) S
S8 0.0440(3) 0.0449(4) 0.0259(3) 0.0168(3) 0.00633(25) 0.0101(3) S
O1 0.0496(11) 0.0324(10) 0.0736(14) -0.0028(8) -0.0064(10) 0.0174(10) O
O2 0.0708(13) 0.0489(11) 0.0377(10) 0.0153(10) -0.0104(9) 0.0178(9) O
O3 0.0585(12) 0.0771(15) 0.0405(11) 0.0241(11) 0.0202(9) 0.0207(10) O
O4 0.0641(13) 0.0460(11) 0.0531(12) -0.0060(9) -0.0078(10) 0.0301(10) O
N1 0.0449(12) 0.0289(10) 0.0359(11) 0.0103(9) 0.0039(9) 0.0088(9) n
N2 0.0453(11) 0.0356(11) 0.0429(12) 0.0157(9) 0.0048(9) 0.0220(10) n
N3 0.0375(10) 0.0311(10) 0.0273(9) 0.0073(8) 0.0041(8) 0.0135(8) n
N4 0.0577(13) 0.0361(11) 0.0302(11) 0.0117(10) 0.0064(9) 0.0134(9) n
N5 0.0555(13) 0.0491(13) 0.0360(11) 0.0227(11) 0.0126(10) 0.0248(10) n
N6 0.0465(12) 0.0300(10) 0.0257(9) 0.0075(9) 0.0028(8) 0.0139(8) n
N7 0.0363(10) 0.0365(10) 0.0274(10) 0.0104(8) 0.0052(8) 0.0146(8) n
N8 0.0485(12) 0.0404(11) 0.0280(10) 0.0130(9) 0.0037(9) 0.0182(9) n
N9 0.0486(12) 0.0458(12) 0.0258(10) 0.0161(10) 0.0074(9) 0.0147(9) n
N10 0.0456(12) 0.0377(11) 0.0290(10) 0.0142(9) 0.0058(9) 0.0104(9) n
C1 0.0468(14) 0.0402(14) 0.0513(16) 0.0199(12) 0.0122(12) 0.0245(12) C
C2 0.0585(17) 0.0398(14) 0.0570(18) 0.0246(13) 0.0136(14) 0.0145(13) C
C3 0.0616(18) 0.0697(21) 0.0438(16) 0.0385(16) 0.0136(14) 0.0107(15) C
C4 0.0636(19) 0.0757(22) 0.0476(17) 0.0335(17) 0.0234(14) 0.0335(16) C
C5 0.0440(14) 0.0515(16) 0.0573(17) 0.0170(12) 0.0186(13) 0.0327(14) C
C6 0.0298(11) 0.0383(12) 0.0425(13) 0.0123(10) 0.0056(10) 0.0198(11) C
C7 0.0317(11) 0.0322(11) 0.0308(11) 0.0122(9) 0.0071(9) 0.0140(10) C
C8 0.0353(12) 0.0285(11) 0.0375(12) 0.0130(9) 0.0031(10) 0.0145(10) C
C9 0.0363(12) 0.0374(12) 0.0341(12) 0.0170(10) 0.0082(10) 0.0190(10) C
C10 0.0346(11) 0.0332(12) 0.0310(11) 0.0137(9) 0.0103(9) 0.0162(10) C
C11 0.0566(16) 0.0369(14) 0.0485(16) 0.0210(12) 0.0074(13) 0.0132(12) C
C12 0.0665(19) 0.0437(15) 0.0643(19) 0.0270(14) -0.0002(15) 0.0258(15) C
C13 0.0645(19) 0.0535(17) 0.0503(17) 0.0182(14) -0.0009(14) 0.0323(15) C
C14 0.0731(20) 0.0532(16) 0.0337(14) 0.0270(15) 0.0077(13) 0.0185(13) C
C15 0.0621(16) 0.0368(13) 0.0329(13) 0.0238(12) 0.0044(11) 0.0139(11) C
C16 0.0403(13) 0.0303(12) 0.0319(12) 0.0099(10) 0.0008(10) 0.0122(10) C
C17 0.0331(11) 0.0348(12) 0.0246(10) 0.0113(9) 0.0042(9) 0.0147(9) C
C18 0.0375(12) 0.0346(12) 0.0271(11) 0.0101(10) 0.0039(9) 0.0142(10) C
C19 0.0327(11) 0.0405(13) 0.0281(11) 0.0117(10) 0.0044(9) 0.0167(10) C
C20 0.0305(11) 0.0345(12) 0.0283(11) 0.0113(9) 0.0056(9) 0.0123(10) C

loop_
_atom_site_label
_atom_site_fract_x
_atom_site_fract_y
_atom_site_fract_z
_atom_site_U_iso_or_equiv
_atom_site_thermal_displace_type
_atom_site_type_symbol
S1 0.59116(7) 0.76945(6) 0.50466(6) 0.0423(4) Uij S
S2 0.37238(8) 0.83015(6) 0.41099(6) 0.0498(4) Uij S
S3 0.29318(7) 0.62578(6) 0.47989(5) 0.0416(4) Uij S
S4 0.06948(8) 0.30395(7) -0.06093(5) 0.0487(5) Uij S
S5 -0.27081(7) -0.01115(6) 0.17656(5) 0.0418(4) Uij S
S6 0.01484(6) 0.18193(6) 0.24264(5) 0.0355(4) Uij S
S7 -0.05391(8) -0.02143(6) 0.31688(5) 0.0438(4) Uij S
S8 0.12698(7) 0.51547(7) 0.78095(5) 0.0410(4) Uij S
O1 0.68039(21) 0.89915(18) 0.52277(19) 0.0611(14) Uij O
O2 0.61164(22) 0.72519(19) 0.58790(16) 0.0569(14) Uij O
O3 -0.30718(22) 0.07921(22) 0.27263(17) 0.0614(16) Uij O
O4 -0.33915(22) -0.15343(20) 0.13353(18) 0.0605(14) Uij O
N1 0.42487(22) 0.77367(19) 0.50158(18) 0.0404(13) Uij n
N2 0.25370(22) 0.64679(20) 0.18745(18) 0.0402(13) Uij n
N3 0.18012(20) 0.43480(18) 0.25558(16) 0.0339(12) Uij n
N4 0.08377(24) 0.28557(21) 0.05451(18) 0.0441(15) Uij n
N5 0.14423(24) 0.46660(22) -0.00507(18) 0.0442(15) Uij n
N6 -0.09374(21) 0.01843(19) 0.20822(16) 0.0360(13) Uij n
N7 0.07871(20) 0.37586(19) 0.46336(16) 0.0347(12) Uij n
N8 0.00084(22) 0.16846(21) 0.53725(16) 0.0396(14) Uij n
N9 0.06467(22) 0.35254(21) 0.72728(17) 0.0415(14) Uij n
N10 0.13411(22) 0.53050(20) 0.66404(17) 0.0401(14) Uij n
C1 0.5366(3) 0.5120(3) 0.34541(24) 0.0440(18) Uij C
C2 0.5069(3) 0.4111(3) 0.2329(3) 0.0534(19) Uij C
C3 0.5210(3) 0.4436(3) 0.1440(3) 0.0608(23) Uij C
C4 0.5680(3) 0.5755(4) 0.1659(3) 0.0582(23) Uij C
C5 0.5977(3) 0.6781(3) 0.2779(3) 0.0481(19) Uij C
C6 0.57938(23) 0.64510(24) 0.36677(21) 0.0370(16) Uij C
C7 0.24599(23) 0.56190(22) 0.32808(19) 0.0319(14) Uij C
C8 0.28494(24) 0.66827(22) 0.29335(20) 0.0343(14) Uij C
C9 0.18417(24) 0.51297(23) 0.10918(20) 0.0343(14) Uij C
C10 0.14905(24) 0.40960(22) 0.14275(19) 0.0322(14) Uij C
C11 -0.3210(3) 0.1340(3) 0.07474(25) 0.0494(18) Uij C
C12 -0.3350(3) 0.1583(3) -0.0186(3) 0.0573(21) Uij C
C13 -0.3098(3) 0.0809(3) -0.1205(3) 0.0552(21) Uij C
C14 -0.2688(3) -0.0230(3) -0.13170(23) 0.0536(21) Uij C
C15 -0.2537(3) -0.0503(3) -0.04028(22) 0.0440(16) Uij C
C16 -0.2808(3) 0.02836(23) 0.06250(20) 0.0366(14) Uij C
C17 0.02958(23) 0.24722(23) 0.39231(18) 0.0312(13) Uij C
C18 -0.00830(24) 0.14253(23) 0.42968(19) 0.0344(15) Uij C
C19 0.04898(24) 0.30357(24) 0.61308(19) 0.0344(14) Uij C
C20 0.08773(23) 0.40496(22) 0.57672(19) 0.0325(14) Uij C
H1 0.527 0.490 0.407 0.0561 Uiso H
H2 0.478 0.319 0.217 0.0618 Uiso H
H3 0.498 0.374 0.066 0.0684 Uiso H
H4 0.580 0.596 0.104 0.0723 Uiso H
H5 0.631 0.770 0.294 0.0609 Uiso H
H11 -0.339 0.188 0.146 0.0573 Uiso H
H12 -0.363 0.230 -0.012 0.0681 Uiso H
H13 -0.320 0.099 -0.184 0.0661 Uiso H
H14 -0.251 -0.077 -0.203 0.0633 Uiso H
H15 -0.225 -0.122 -0.047 0.0539 Uiso H

loop_
_atom_type_symbol
_atom_type_scat_dispersion_real
_atom_type_scat_dispersion_imag
_atom_type_scat_source
S 0.110 0.124 'International Tables Vol. IV Table 2.2B'
O 0.008 0.006 'International Tables Vol. IV Table 2.2B'
N 0.004 0.003 'International Tables Vol. IV Table 2.2B'
C 0.002 0.002 'International Tables Vol. IV Table 2.2B'
H 0.000 0.000 'International Tables Vol. IV Table 2.2B'

loop_
_geom_angle_atom_site_label_1
_geom_angle_atom_site_label_2
_geom_angle_atom_site_label_3
_geom_angle
O1 S1 O2 120.73(12)
O1 S1 N1 104.85(11)
O1 S1 C6 110.56(13)
O2 S1 N1 104.47(12)
O2 S1 C6 109.57(12)
N1 S1 C6 105.29(10)
N1 S2 C8 94.46(10)
N1 S3 C7 93.46(10)
N4 S4 N5 100.80(11)
O3 S5 O4 119.65(13)
O3 S5 N6 110.89(11)
O3 S5 C16 110.03(13)
O4 S5 N6 103.63(12)
O4 S5 C16 110.05(11)
N6 S5 C16 100.80(11)
N6 S6 C17 95.07(10)
N6 S7 C18 94.42(10)
N9 S8 N10 100.89(10)
S1 N1 S2 115.18(12)
S1 N1 S3 114.63(12)
S2 N1 S3 110.55(12)
C8 N2 C9 113.29(20)
C7 N3 C10 113.20(19)
S4 N4 C10 105.83(16)
S4 N5 C9 105.82(16)
S5 N6 S6 112.72(11)
S5 N6 S7 110.91(11)
S6 N6 S7 111.43(10)
C17 N7 C20 113.33(19)
C18 N8 C19 113.28(20)
S8 N9 C19 105.77(17)
S8 N10 C20 105.90(17)
C2 C1 C6 119.2(3)
C2 C1 H1 120.2(3)
C6 C1 H1 120.7(3)
C1 C2 C3 119.9(3)
C1 C2 H2 120.2(3)
C3 C2 H2 119.9(3)
C2 C3 C4 120.8(3)
C2 C3 H3 119.8(3)
C4 C3 H3 119.3(3)
C3 C4 C5 120.2(3)
C3 C4 H4 119.7(3)
C5 C4 H4 120.2(3)
C4 C5 C6 119.0(3)
C4 C5 H5 120.9(3)
C6 C5 H5 120.1(3)
S1 C6 C1 118.98(19)
S1 C6 C5 119.70(19)
C1 C6 C5 120.94(24)
S3 C7 N3 123.49(17)
S3 C7 C8 112.85(16)
N3 C7 C8 123.64(20)
S2 C8 N2 122.88(18)
S2 C8 C7 113.00(17)
N2 C8 C7 124.07(20)
N2 C9 N5 123.86(21)
N2 C9 C10 122.54(20)
N5 C9 C10 113.59(21)
N3 C10 C9 123.23(20)
N3 C10 N4 122.82(20)
N4 C10 C9 113.95(20)
C12 C11 C16 118.5(3)
C12 C11 H11 121.0(3)
C16 C11 H11 120.5(3)
C11 C12 C13 120.99(25)
C11 C12 H12 119.5(3)
C13 C12 H12 119.5(3)
C12 C13 C14 120.3(3)
C12 C13 H13 119.6(3)
C14 C13 H13 120.1(3)
C13 C14 C15 120.3(3)
C13 C14 H14 119.9(3)
C15 C14 H14 119.8(3)
C14 C15 C16 118.86(23)
C14 C15 H15 120.9(3)
C16 C15 H15 120.25(25)
S5 C16 C11 119.78(20)
S5 C16 C15 119.09(18)
C11 C16 C15 121.08(23)
S6 C17 N7 122.84(17)
S6 C17 C18 113.25(16)
N7 C17 C18 123.74(20)
S7 C18 N8 122.22(18)
S7 C18 C17 113.87(16)
N8 C18 C17 123.72(21)
N8 C19 N9 123.28(21)
N8 C19 C20 122.87(20)
N9 C19 C20 113.85(21)
N7 C20 N10 123.38(21)
N7 C20 C19 123.03(20)
N10 C20 C19 113.59(20)

loop_
_geom_bond_atom_site_label_1
_geom_bond_atom_site_label_2
_geom_bond_distance
S1 O1 1.4215(19)
S1 O2 1.4242(20)
S1 N1 1.7172(22)
S1 C6 1.746(3)
S2 N1 1.7181(22)
S2 C8 1.7505(23)
S3 N1 1.7304(21)
S3 C7 1.7663(23)
S4 N4 1.6198(22)
S4 N5 1.6189(23)
S5 O3 1.4296(20)
S5 O4 1.4271(20)
S5 N6 1.7178(21)
S5 C16 1.7499(25)
S6 N6 1.7356(20)
S6 C17 1.7509(22)
S7 N6 1.7387(19)
S7 C18 1.7509(24)
S8 N9 1.6210(22)
S8 N10 1.6192(22)
N2 C8 1.296(3)
N2 C9 1.369(3)
N3 C7 1.295(3)
N3 C10 1.369(3)
N4 C10 1.330(3)
N5 C9 1.336(3)
N7 C17 1.298(3)
N7 C20 1.364(3)
N8 C18 1.299(3)
C19 C20 1.42
N8 C19 1.36
N9 C19 1.33
N10 C20 1.33
C1 C2 1.38
C1 C6 1.38
C1 H1 0.95
C2 C3 1.37
C2 H2 0.95
C3 C4 1.36
C3 H3 0.95
C4 C5 1.38
C4 H4 0.95
C5 C6 1.38
C5 H5 0.95
C7 C8 1.46
C9 C10 1.42
C11 C12 1.37
C11 C16 1.38
C11 H11 0.95
C12 C13 1.36
C12 H12 0.95
C13 C14 1.37
C13 H13 0.95
C14 C15 1.37
C14 H14 0.95
C15 C16 1.38
C15 H15 0.95
C17 C18 1.47
